data_1544002
loop_
_publ_author_name
'M\'arquez, Irene R'
'Fuentes, Noelia'
'Cruz, Carlos M.'
'Puente-Mu\~noz, Virginia'
'Sotorrios, Lia'
'Marcos, M. Luisa'
'Choquesillo-Lazarte, Duane'
'Biel, Blanca'
'Crovetto, Luis'
'G\'omez-Bengoa, Enrique'
'Gonz\'alez, M Teresa'
'Martin, Ruben'
'Cuerva, Juan M.'
'Campa\~na, Araceli G'

_publ_section_title
;
 Versatile synthesis and enlargement of functionalized distorted
 heptagon-containing nanographenes.
;
_journal_issue 2
_journal_name_full 'Chemical science'
_journal_page_first 1068
_journal_page_last 1074
_journal_paper_doi 10.1039/c6sc02895k
_journal_volume 8
_journal_year 2017
_chemical_formula_moiety 'C47 H28 O5'
_chemical_formula_sum 'C47 H28 O5'
_chemical_formula_weight 672.69
_space_group_crystal_system monoclinic
_space_group_IT_number 14
_space_group_name_Hall '-P 2ybc'
_space_group_name_H-M_alt 'P 1 21/c 1'
_symmetry_space_group_name_Hall '-P 2ybc'
_symmetry_space_group_name_H-M 'P 1 21/c 1'
_atom_sites_solution_hydrogens geom
_audit_creation_date 2016-06-14
_audit_creation_method
;
Olex2 1.2
(compiled 2016.02.19 svn.r3266 for OlexSys, GUI svn.r5155)
;
_audit_update_record
;
2016-06-15 deposited with the CCDC.
2016-08-31 downloaded from the CCDC.
;
_cell_angle_alpha 90
_cell_angle_beta 100.084(3)
_cell_angle_gamma 90
_cell_formula_units_Z 4
_cell_length_a 7.5395(5)
_cell_length_b 34.5192(18)
_cell_length_c 11.7823(6)
_cell_measurement_reflns_used 7966
_cell_measurement_temperature 100(2)
_cell_measurement_theta_max 66.622
_cell_measurement_theta_min 4.595
_cell_volume 3019.1(3)
_computing_cell_refinement 'Bruker Apex3, 2016'
_computing_data_collection 'Bruker Apex3, 2016'
_computing_data_reduction 'SAINT v8.34A (Bruker, 2013)'
_computing_molecular_graphics 'Olex2 (Dolomanov et al., 2009)'
_computing_publication_material 'Olex2 (Dolomanov et al., 2009)'
_computing_structure_refinement 'XL (Sheldrick, 2008)'
_computing_structure_solution 'XS (Sheldrick, 2008)'
_diffrn_ambient_temperature 100.0
_diffrn_measured_fraction_theta_full 0.950
_diffrn_measured_fraction_theta_max 0.950
_diffrn_measurement_device_type 'Bruker D8 Venture'
_diffrn_measurement_method '\f and \w scans'
_diffrn_radiation_monochromator multilayer
_diffrn_radiation_type CuK\a
_diffrn_radiation_wavelength 1.54178
_diffrn_reflns_av_R_equivalents 0.0823
_diffrn_reflns_av_unetI/netI 0.0845
_diffrn_reflns_Laue_measured_fraction_full 0.950
_diffrn_reflns_Laue_measured_fraction_max 0.950
_diffrn_reflns_limit_h_max 5
_diffrn_reflns_limit_h_min -8
_diffrn_reflns_limit_k_max 40
_diffrn_reflns_limit_k_min -41
_diffrn_reflns_limit_l_max 14
_diffrn_reflns_limit_l_min -13
_diffrn_reflns_number 21377
_diffrn_reflns_point_group_measured_fraction_full 0.950
_diffrn_reflns_point_group_measured_fraction_max 0.950
_diffrn_reflns_theta_full 66.584
_diffrn_reflns_theta_max 66.584
_diffrn_reflns_theta_min 2.560
_diffrn_source 'high brilliance microfocus sealed tube'
_diffrn_standards_number 0
_exptl_absorpt_coefficient_mu 0.764
_exptl_absorpt_correction_T_max 0.7528
_exptl_absorpt_correction_T_min 0.6680
_exptl_absorpt_correction_type multi-scan
_exptl_absorpt_process_details
;
SADABS-2014/3 (Bruker,2014/3) was used for absorption correction.
wR2(int) was 0.0927 before and 0.0622 after correction.
The Ratio of minimum to maximum transmission is 0.8874.
The \l/2 correction factor is Not present.
;
_exptl_crystal_colour red
_exptl_crystal_colour_primary red
_exptl_crystal_density_diffrn 1.480
_exptl_crystal_description block
_exptl_crystal_F_000 1400
_refine_diff_density_max 0.256
_refine_diff_density_min -0.259
_refine_diff_density_rms 0.057
_refine_ls_extinction_method none
_refine_ls_goodness_of_fit_ref 1.017
_refine_ls_hydrogen_treatment constr
_refine_ls_matrix_type full
_refine_ls_number_parameters 473
_refine_ls_number_reflns 5048
_refine_ls_number_restraints 0
_refine_ls_restrained_S_all 1.017
_refine_ls_R_factor_all 0.1218
_refine_ls_R_factor_gt 0.0613
_refine_ls_shift/su_max 0.000
_refine_ls_shift/su_mean 0.000
_refine_ls_structure_factor_coef Fsqd
_refine_ls_weighting_details 'w=1/[\s^2^(Fo^2^)+(0.0480P)^2^+1.9942P] where P=(Fo^2^+2Fc^2^)/3'
_refine_ls_weighting_scheme calc
_refine_ls_wR_factor_gt 0.1171
_refine_ls_wR_factor_ref 0.1404
_reflns_Friedel_coverage 0.000
_reflns_number_gt 2999
_reflns_number_total 5048
_reflns_threshold_expression 'I > 2\s(I)'
_cod_data_source_file c6sc02895k2.cif
_cod_data_source_block 6a
_cod_depositor_comments
;Adding full bibliography for 1544001--1544004.cif.

 Adding full bibliography for 1544001--1544004.cif.
;
_cod_database_code 1544002
_shelx_space_group_comment
;
The symmetry employed for this shelxl refinement is uniquely defined
by the following loop, which should always be used as a source of
symmetry information in preference to the above space-group names.
They are only intended as comments.
;
_olex2_refinement_description
;
1. Fixed Uiso
 At 1.2 times of:
  All C(H) groups
 At 1.5 times of:
  All C(H,H,H) groups
2.a Aromatic/amide H refined with riding coordinates:
 C9(H9), C10(H10), C11(H11), C19(H19), C27(H27), C28(H28), C29(H29), C30(H30),
 C31(H31), C32(H32), C33(H33), C39(H39), C48(H48), C49(H49), C50(H50), C51(H51)
2.b Idealised Me refined as rotating group:
 C1(H1A,H1B,H1C), C18(H18A,H18B,H18C), C22(H22A,H22B,H22C), C38(H38A,H38B,H38C)
;
_shelx_shelxl_version_number 2014/7
_olex2_submission_special_instructions 'No special instructions were received'

loop_
_space_group_symop_operation_xyz
'x, y, z'
'-x, y+1/2, -z+1/2'
'-x, -y, -z'
'x, -y-1/2, z-1/2'

loop_
_atom_site_label
_atom_site_type_symbol
_atom_site_fract_x
_atom_site_fract_y
_atom_site_fract_z
_atom_site_U_iso_or_equiv
_atom_site_adp_type
_atom_site_occupancy
_atom_site_site_symmetry_order
_atom_site_calc_flag
_atom_site_refinement_flags_posn
O1 O 0.0128(3) 0.59280(7) 0.5539(2) 0.0423(7) Uani 1 1 d .
C1 C 0.7391(5) 0.40855(10) 0.7988(3) 0.0376(10) Uani 1 1 d .
H1A H 0.7272 0.3898 0.7354 0.056 Uiso 1 1 calc GR
H1B H 0.6794 0.3984 0.8601 0.056 Uiso 1 1 calc GR
H1C H 0.8670 0.4129 0.8294 0.056 Uiso 1 1 calc GR
C2 C 0.1693(5) 0.59339(11) 0.5410(3) 0.0305(9) Uani 1 1 d .
C3 C 0.2492(5) 0.62889(10) 0.5019(3) 0.0314(9) Uani 1 1 d .
C4 C 0.4346(5) 0.63941(10) 0.5291(3) 0.0284(8) Uani 1 1 d .
C5 C 0.5608(5) 0.62230(9) 0.6244(3) 0.0267(8) Uani 1 1 d .
C6 C 0.5369(5) 0.58661(10) 0.6821(3) 0.0270(8) Uani 1 1 d .
C7 C 0.4296(5) 0.55336(10) 0.6321(3) 0.0270(8) Uani 1 1 d .
C8 C 0.2699(5) 0.55669(10) 0.5502(3) 0.0282(8) Uani 1 1 d .
C9 C 0.1259(5) 0.65021(11) 0.4265(3) 0.0364(9) Uani 1 1 d .
H9 H 0.0029 0.6426 0.4119 0.044 Uiso 1 1 calc R
C10 C 0.1801(5) 0.68250(11) 0.3719(3) 0.0404(10) Uani 1 1 d .
H10 H 0.0950 0.6969 0.3195 0.048 Uiso 1 1 calc R
C11 C 0.3565(5) 0.69345(11) 0.3939(3) 0.0366(10) Uani 1 1 d .
H11 H 0.3929 0.7157 0.3563 0.044 Uiso 1 1 calc R
C12 C 0.4868(5) 0.67260(10) 0.4712(3) 0.0321(9) Uani 1 1 d .
C13 C 0.6694(5) 0.68720(10) 0.4989(3) 0.0297(9) Uani 1 1 d .
C14 C 0.7820(5) 0.67500(10) 0.6010(3) 0.0296(9) Uani 1 1 d .
C15 C 0.7199(5) 0.64411(9) 0.6686(3) 0.0266(8) Uani 1 1 d .
C16 C 0.7398(5) 0.71605(10) 0.4331(3) 0.0362(10) Uani 1 1 d .
O17 O 0.6462(4) 0.72286(7) 0.3234(2) 0.0424(7) Uani 1 1 d .
C18 C 0.7109(6) 0.75169(11) 0.2571(3) 0.0447(11) Uani 1 1 d .
H18A H 0.6352 0.7526 0.1805 0.067 Uiso 1 1 calc GR
H18B H 0.8352 0.7457 0.2493 0.067 Uiso 1 1 calc GR
H18C H 0.7074 0.7768 0.2951 0.067 Uiso 1 1 calc GR
C19 C 0.8937(5) 0.73684(11) 0.4773(3) 0.0353(9) Uani 1 1 d .
H19 H 0.9286 0.7584 0.4362 0.042 Uiso 1 1 calc R
C20 C 0.9953(5) 0.72614(10) 0.5806(3) 0.0357(9) Uani 1 1 d .
O21 O 1.1422(4) 0.74732(7) 0.6314(2) 0.0441(7) Uani 1 1 d .
C22 C 1.1953(6) 0.77968(11) 0.5688(4) 0.0477(11) Uani 1 1 d .
H22A H 1.2215 0.7708 0.4945 0.071 Uiso 1 1 calc GR
H22B H 1.3032 0.7917 0.6135 0.071 Uiso 1 1 calc GR
H22C H 1.0973 0.7987 0.5557 0.071 Uiso 1 1 calc GR
C23 C 0.9519(5) 0.69319(10) 0.6415(3) 0.0313(9) Uani 1 1 d .
C24 C 1.0733(5) 0.67728(10) 0.7407(3) 0.0302(9) Uani 1 1 d .
C25 C 1.0049(4) 0.65078(9) 0.8126(3) 0.0256(8) Uani 1 1 d .
C26 C 0.8204(5) 0.63680(9) 0.7805(3) 0.0276(8) Uani 1 1 d .
C27 C 1.2602(5) 0.68511(11) 0.7606(3) 0.0358(10) Uani 1 1 d .
H27 H 1.3082 0.7025 0.7114 0.043 Uiso 1 1 calc R
C28 C 1.3727(5) 0.66780(10) 0.8503(3) 0.0351(9) Uani 1 1 d .
H28 H 1.4977 0.6737 0.8635 0.042 Uiso 1 1 calc R
C29 C 1.3070(5) 0.64215(10) 0.9210(3) 0.0326(9) Uani 1 1 d .
H29 H 1.3862 0.6301 0.9824 0.039 Uiso 1 1 calc R
C30 C 1.1254(5) 0.63389(10) 0.9028(3) 0.0303(9) Uani 1 1 d .
H30 H 1.0808 0.6162 0.9529 0.036 Uiso 1 1 calc R
C31 C 0.1886(5) 0.52523(10) 0.4927(3) 0.0324(9) Uani 1 1 d .
H31 H 0.0832 0.5286 0.4362 0.039 Uiso 1 1 calc R
C32 C 0.2597(5) 0.48815(10) 0.5166(3) 0.0343(9) Uani 1 1 d .
H32 H 0.2132 0.4667 0.4704 0.041 Uiso 1 1 calc R
C33 C 0.3985(5) 0.48329(10) 0.6085(3) 0.0298(9) Uani 1 1 d .
H33 H 0.4385 0.4578 0.6300 0.036 Uiso 1 1 calc R
C34 C 0.4835(5) 0.51513(10) 0.6718(3) 0.0286(8) Uani 1 1 d .
C35 C 0.6020(4) 0.50997(10) 0.7826(3) 0.0259(8) Uani 1 1 d .
C36 C 0.6690(5) 0.47478(10) 0.8312(3) 0.0296(9) Uani 1 1 d .
O37 O 0.6591(3) 0.44341(7) 0.7584(2) 0.0348(6) Uani 1 1 d .
C38 C 0.8847(5) 0.46543(10) 1.1838(3) 0.0344(9) Uani 1 1 d .
H38A H 0.9821 0.4548 1.1481 0.052 Uiso 1 1 calc GR
H38B H 0.7817 0.4477 1.1711 0.052 Uiso 1 1 calc GR
H38C H 0.9270 0.4686 1.2667 0.052 Uiso 1 1 calc GR
C39 C 0.7446(4) 0.47166(10) 0.9478(3) 0.0286(8) Uani 1 1 d .
H39 H 0.7849 0.4472 0.9794 0.034 Uiso 1 1 calc R
C40 C 0.7608(5) 0.50409(10) 1.0170(3) 0.0294(9) Uani 1 1 d .
O41 O 0.8309(3) 0.50244(7) 1.1330(2) 0.0349(6) Uani 1 1 d .
C42 C 0.7158(4) 0.54091(10) 0.9724(3) 0.0276(8) Uani 1 1 d .
C43 C 0.6436(4) 0.54349(10) 0.8533(3) 0.0257(8) Uani 1 1 d .
C44 C 0.6340(4) 0.58081(10) 0.7944(3) 0.0261(8) Uani 1 1 d .
C45 C 0.7460(4) 0.61000(9) 0.8514(3) 0.0255(8) Uani 1 1 d .
C46 C 0.7718(4) 0.61114(10) 0.9783(3) 0.0269(8) Uani 1 1 d .
C47 C 0.7433(4) 0.57701(10) 1.0376(3) 0.0273(8) Uani 1 1 d .
C48 C 0.7353(5) 0.57971(11) 1.1562(3) 0.0322(9) Uani 1 1 d .
H48 H 0.7187 0.5569 1.1983 0.039 Uiso 1 1 calc R
C49 C 0.7512(5) 0.61493(11) 1.2113(3) 0.0361(10) Uani 1 1 d .
H49 H 0.7409 0.6164 1.2904 0.043 Uiso 1 1 calc R
C50 C 0.7825(5) 0.64865(10) 1.1517(3) 0.0323(9) Uani 1 1 d .
H50 H 0.7961 0.6729 1.1905 0.039 Uiso 1 1 calc R
C51 C 0.7931(4) 0.64638(11) 1.0370(3) 0.0308(9) Uani 1 1 d .
H51 H 0.8154 0.6692 0.9967 0.037 Uiso 1 1 calc R

loop_
_atom_site_aniso_label
_atom_site_aniso_U_11
_atom_site_aniso_U_22
_atom_site_aniso_U_33
_atom_site_aniso_U_23
_atom_site_aniso_U_13
_atom_site_aniso_U_12
O1 0.0360(16) 0.0354(15) 0.0541(19) -0.0048(14) 0.0042(14) 0.0023(13)
C1 0.043(2) 0.028(2) 0.041(2) -0.0040(18) 0.004(2) 0.0097(19)
C2 0.027(2) 0.034(2) 0.029(2) -0.0080(17) 0.0031(18) -0.0020(18)
C3 0.039(2) 0.0236(19) 0.031(2) -0.0027(17) 0.0046(19) 0.0033(17)
C4 0.034(2) 0.0243(19) 0.025(2) -0.0032(16) 0.0010(17) -0.0008(17)
C5 0.030(2) 0.0220(18) 0.029(2) -0.0039(16) 0.0054(17) 0.0002(16)
C6 0.026(2) 0.0242(19) 0.031(2) -0.0041(16) 0.0063(18) 0.0047(16)
C7 0.030(2) 0.0250(19) 0.028(2) -0.0030(16) 0.0098(18) 0.0006(17)
C8 0.026(2) 0.029(2) 0.030(2) -0.0037(17) 0.0040(17) -0.0019(17)
C9 0.036(2) 0.038(2) 0.033(2) -0.0049(19) 0.0004(19) 0.0041(19)
C10 0.047(3) 0.036(2) 0.034(2) 0.0050(19) -0.005(2) 0.010(2)
C11 0.043(3) 0.028(2) 0.038(2) 0.0009(18) 0.006(2) 0.0045(19)
C12 0.039(2) 0.027(2) 0.030(2) -0.0044(17) 0.0038(19) 0.0009(18)
C13 0.034(2) 0.0220(18) 0.034(2) -0.0007(17) 0.0081(19) 0.0011(17)
C14 0.034(2) 0.0202(18) 0.036(2) -0.0015(17) 0.0094(19) 0.0030(16)
C15 0.032(2) 0.0194(17) 0.029(2) 0.0023(16) 0.0087(18) 0.0029(16)
C16 0.048(3) 0.028(2) 0.032(2) 0.0012(18) 0.005(2) 0.0042(19)
O17 0.0583(18) 0.0344(15) 0.0340(16) 0.0087(13) 0.0067(14) -0.0056(14)
C18 0.063(3) 0.028(2) 0.042(3) 0.0084(19) 0.007(2) 0.000(2)
C19 0.041(2) 0.031(2) 0.035(2) 0.0081(18) 0.010(2) -0.0045(19)
C20 0.036(2) 0.029(2) 0.043(2) 0.0006(19) 0.010(2) -0.0019(19)
O21 0.0529(18) 0.0294(15) 0.0498(18) 0.0058(13) 0.0084(15) -0.0150(13)
C22 0.052(3) 0.029(2) 0.062(3) 0.015(2) 0.010(2) -0.009(2)
C23 0.036(2) 0.0243(19) 0.034(2) -0.0004(17) 0.0078(19) -0.0019(17)
C24 0.031(2) 0.0227(19) 0.036(2) -0.0025(17) 0.0040(18) -0.0007(17)
C25 0.027(2) 0.0175(17) 0.032(2) -0.0032(16) 0.0047(17) -0.0011(16)
C26 0.030(2) 0.0184(18) 0.035(2) -0.0004(16) 0.0075(18) 0.0028(16)
C27 0.032(2) 0.031(2) 0.047(3) -0.0003(19) 0.013(2) -0.0017(18)
C28 0.027(2) 0.032(2) 0.048(3) -0.0008(19) 0.011(2) 0.0037(18)
C29 0.026(2) 0.027(2) 0.044(2) -0.0012(18) 0.0054(19) 0.0008(17)
C30 0.033(2) 0.0225(18) 0.036(2) -0.0024(17) 0.0081(19) 0.0002(17)
C31 0.033(2) 0.032(2) 0.032(2) -0.0055(18) 0.0045(18) -0.0038(17)
C32 0.037(2) 0.028(2) 0.038(2) -0.0091(18) 0.009(2) -0.0057(18)
C33 0.033(2) 0.027(2) 0.029(2) -0.0017(17) 0.0065(18) -0.0004(17)
C34 0.030(2) 0.0236(18) 0.033(2) -0.0015(17) 0.0091(18) -0.0029(16)
C35 0.025(2) 0.0254(19) 0.028(2) 0.0000(16) 0.0067(17) -0.0038(16)
C36 0.032(2) 0.0242(19) 0.034(2) -0.0071(17) 0.0095(18) -0.0047(17)
O37 0.0446(16) 0.0257(14) 0.0342(15) -0.0026(12) 0.0069(13) 0.0035(12)
C38 0.036(2) 0.031(2) 0.038(2) 0.0098(18) 0.0105(19) 0.0104(18)
C39 0.028(2) 0.0220(18) 0.036(2) 0.0035(16) 0.0079(18) 0.0011(16)
C40 0.027(2) 0.034(2) 0.028(2) -0.0001(17) 0.0070(18) -0.0063(18)
O41 0.0420(16) 0.0321(14) 0.0309(15) 0.0026(12) 0.0071(13) -0.0022(12)
C42 0.024(2) 0.0277(19) 0.032(2) -0.0010(17) 0.0098(18) -0.0049(16)
C43 0.0239(19) 0.0218(18) 0.032(2) -0.0006(16) 0.0069(17) -0.0025(16)
C44 0.025(2) 0.0245(18) 0.030(2) -0.0018(16) 0.0075(17) 0.0017(16)
C45 0.0240(19) 0.0214(18) 0.031(2) 0.0014(16) 0.0057(17) 0.0026(16)
C46 0.0210(19) 0.0258(19) 0.034(2) 0.0004(17) 0.0042(17) 0.0038(16)
C47 0.0213(19) 0.0272(19) 0.033(2) -0.0029(17) 0.0043(17) 0.0005(16)
C48 0.029(2) 0.034(2) 0.034(2) -0.0003(19) 0.0064(18) -0.0027(18)
C49 0.033(2) 0.047(3) 0.027(2) -0.0083(19) 0.0005(18) -0.0037(19)
C50 0.031(2) 0.027(2) 0.037(2) -0.0081(18) -0.0007(18) -0.0016(17)
C51 0.024(2) 0.032(2) 0.035(2) 0.0010(18) 0.0016(17) 0.0014(17)

loop_
_atom_type_symbol
_atom_type_description
_atom_type_scat_dispersion_real
_atom_type_scat_dispersion_imag
_atom_type_scat_source
C C 0.0181 0.0091 'International Tables Vol C Tables 4.2.6.8 and 6.1.1.4'
H H 0.0000 0.0000 'International Tables Vol C Tables 4.2.6.8 and 6.1.1.4'
O O 0.0492 0.0322 'International Tables Vol C Tables 4.2.6.8 and 6.1.1.4'

loop_
_geom_angle_atom_site_label_1
_geom_angle_atom_site_label_2
_geom_angle_atom_site_label_3
_geom_angle
H1A C1 H1B 109.5
H1A C1 H1C 109.5
H1B C1 H1C 109.5
O37 C1 H1A 109.5
O37 C1 H1B 109.5
O37 C1 H1C 109.5
O1 C2 C3 120.8(3)
O1 C2 C8 118.4(3)
C8 C2 C3 120.4(3)
C4 C3 C2 125.5(3)
C9 C3 C2 112.2(3)
C9 C3 C4 122.1(3)
C3 C4 C5 123.4(3)
C12 C4 C3 116.1(3)
C12 C4 C5 119.7(3)
C6 C5 C4 126.3(3)
C6 C5 C15 116.5(3)
C15 C5 C4 117.2(3)
C5 C6 C7 126.0(3)
C44 C6 C5 118.6(3)
C44 C6 C7 115.2(3)
C8 C7 C6 123.8(3)
C8 C7 C34 117.2(3)
C34 C7 C6 118.9(3)
C7 C8 C2 119.2(3)
C31 C8 C2 117.8(3)
C31 C8 C7 122.0(3)
C3 C9 H9 119.7
C3 C9 C10 120.6(4)
C10 C9 H9 119.7
C9 C10 H10 120.2
C11 C10 C9 119.5(4)
C11 C10 H10 120.2
C10 C11 H11 119.1
C10 C11 C12 121.7(4)
C12 C11 H11 119.1
C4 C12 C13 120.2(3)
C11 C12 C4 119.9(3)
C11 C12 C13 119.6(3)
C14 C13 C12 119.7(3)
C14 C13 C16 116.6(3)
C16 C13 C12 123.5(3)
C13 C14 C15 118.8(3)
C13 C14 C23 121.6(3)
C23 C14 C15 119.6(3)
C5 C15 C14 120.9(3)
C26 C15 C5 121.3(3)
C26 C15 C14 117.8(3)
O17 C16 C13 116.9(3)
O17 C16 C19 121.4(3)
C19 C16 C13 121.7(4)
C16 O17 C18 118.2(3)
O17 C18 H18A 109.5
O17 C18 H18B 109.5
O17 C18 H18C 109.5
H18A C18 H18B 109.5
H18A C18 H18C 109.5
H18B C18 H18C 109.5
C16 C19 H19 120.2
C20 C19 C16 119.7(4)
C20 C19 H19 120.2
C19 C20 O21 121.8(3)
C19 C20 C23 121.7(4)
O21 C20 C23 116.6(3)
C20 O21 C22 117.8(3)
O21 C22 H22A 109.5
O21 C22 H22B 109.5
O21 C22 H22C 109.5
H22A C22 H22B 109.5
H22A C22 H22C 109.5
H22B C22 H22C 109.5
C14 C23 C24 120.1(3)
C20 C23 C14 117.2(3)
C20 C23 C24 122.7(3)
C25 C24 C23 118.9(3)
C25 C24 C27 119.0(3)
C27 C24 C23 121.9(3)
C24 C25 C26 119.6(3)
C30 C25 C24 118.1(3)
C30 C25 C26 121.5(3)
C15 C26 C25 120.7(3)
C15 C26 C45 117.2(3)
C45 C26 C25 121.2(3)
C24 C27 H27 119.7
C28 C27 C24 120.6(4)
C28 C27 H27 119.7
C27 C28 H28 119.6
C29 C28 C27 120.7(4)
C29 C28 H28 119.6
C28 C29 H29 120.2
C28 C29 C30 119.7(4)
C30 C29 H29 120.2
C25 C30 H30 119.1
C29 C30 C25 121.8(3)
C29 C30 H30 119.1
C8 C31 H31 119.8
C8 C31 C32 120.3(4)
C32 C31 H31 119.8
C31 C32 H32 120.6
C33 C32 C31 118.8(3)
C33 C32 H32 120.6
C32 C33 H33 119.0
C32 C33 C34 122.1(3)
C34 C33 H33 119.0
C7 C34 C35 119.9(3)
C33 C34 C7 117.7(3)
C33 C34 C35 121.8(3)
C36 C35 C34 126.4(3)
C36 C35 C43 116.0(3)
C43 C35 C34 117.4(3)
O37 C36 C35 116.9(3)
O37 C36 C39 121.4(3)
C39 C36 C35 121.7(3)
C36 O37 C1 119.6(3)
H38A C38 H38B 109.5
H38A C38 H38C 109.5
H38B C38 H38C 109.5
O41 C38 H38A 109.5
O41 C38 H38B 109.5
O41 C38 H38C 109.5
C36 C39 H39 120.1
C40 C39 C36 119.9(3)
C40 C39 H39 120.1
C39 C40 O41 122.1(3)
C39 C40 C42 121.9(3)
O41 C40 C42 115.9(3)
C40 O41 C38 118.7(3)
C40 C42 C43 117.1(3)
C40 C42 C47 125.3(3)
C43 C42 C47 117.5(3)
C35 C43 C44 116.8(3)
C42 C43 C35 122.3(3)
C42 C43 C44 120.3(3)
C6 C44 C43 123.1(3)
C45 C44 C6 121.1(3)
C45 C44 C43 115.4(3)
C26 C45 C46 125.5(3)
C44 C45 C26 116.7(3)
C44 C45 C46 117.7(3)
C47 C46 C45 118.6(3)
C51 C46 C45 120.6(3)
C51 C46 C47 119.9(3)
C46 C47 C42 118.3(3)
C46 C47 C48 118.3(3)
C48 C47 C42 123.4(3)
C47 C48 H48 119.6
C49 C48 C47 120.7(3)
C49 C48 H48 119.6
C48 C49 H49 119.8
C48 C49 C50 120.5(3)
C50 C49 H49 119.8
C49 C50 H50 120.3
C51 C50 C49 119.4(3)
C51 C50 H50 120.3
C46 C51 H51 119.4
C50 C51 C46 121.2(3)
C50 C51 H51 119.4

loop_
_geom_bond_atom_site_label_1
_geom_bond_atom_site_label_2
_geom_bond_distance
O1 C2 1.216(4)
C1 H1A 0.9800
C1 H1B 0.9800
C1 H1C 0.9800
C1 O37 1.392(4)
C2 C3 1.474(5)
C2 C8 1.471(5)
C3 C4 1.425(5)
C3 C9 1.381(5)
C4 C5 1.463(5)
C4 C12 1.424(5)
C5 C6 1.434(5)
C5 C15 1.434(5)
C6 C7 1.467(4)
C6 C44 1.410(5)
C7 C8 1.410(5)
C7 C34 1.435(4)
C8 C31 1.367(4)
C9 H9 0.9500
C9 C10 1.384(5)
C10 H10 0.9500
C10 C11 1.363(5)
C11 H11 0.9500
C11 C12 1.414(5)
C12 C13 1.449(5)
C13 C14 1.410(5)
C13 C16 1.421(5)
C14 C15 1.457(5)
C14 C23 1.431(5)
C15 C26 1.424(5)
C16 O17 1.379(4)
C16 C19 1.386(5)
O17 C18 1.405(4)
C18 H18A 0.9800
C18 H18B 0.9800
C18 H18C 0.9800
C19 H19 0.9500
C19 C20 1.370(5)
C20 O21 1.374(4)
C20 C23 1.414(5)
O21 C22 1.433(4)
C22 H22A 0.9800
C22 H22B 0.9800
C22 H22C 0.9800
C23 C24 1.460(5)
C24 C25 1.404(5)
C24 C27 1.413(5)
C25 C26 1.458(5)
C25 C30 1.399(5)
C26 C45 1.426(5)
C27 H27 0.9500
C27 C28 1.371(5)
C28 H28 0.9500
C28 C29 1.366(5)
C29 H29 0.9500
C29 C30 1.378(5)
C30 H30 0.9500
C31 H31 0.9500
C31 C32 1.397(5)
C32 H32 0.9500
C32 C33 1.378(5)
C33 H33 0.9500
C33 C34 1.417(4)
C34 C35 1.458(5)
C35 C36 1.399(5)
C35 C43 1.428(4)
C36 O37 1.375(4)
C36 C39 1.396(5)
C38 H38A 0.9800
C38 H38B 0.9800
C38 H38C 0.9800
C38 O41 1.439(4)
C39 H39 0.9500
C39 C40 1.377(5)
C40 O41 1.378(4)
C40 C42 1.394(5)
C42 C43 1.417(5)
C42 C47 1.459(5)
C43 C44 1.459(4)
C44 C45 1.407(5)
C45 C46 1.474(5)
C46 C47 1.406(5)
C46 C51 1.395(5)
C47 C48 1.412(5)
C48 H48 0.9500
C48 C49 1.374(5)
C49 H49 0.9500
C49 C50 1.400(5)
C50 H50 0.9500
C50 C51 1.370(5)
C51 H51 0.9500
